data_7106227
loop_
_publ_author_name
'Chandrakanta Dash'
'Peter Kroll'
'Muhammed Yousufuddin'
'Rasika Dias'

_publ_section_title
;
 Isolable, gold carbonyl complexes supported by N-heterocyclic carbenes
;
_journal_name_full Chem.Commun.
_journal_page_first 4478
_journal_paper_doi 10.1039/c1cc10622h
_journal_volume 47
_journal_year 2011
_chemical_formula_sum 'C30 H42 Au Cl4 F6 N2 O Sb'
_chemical_formula_weight 1021.17
_chemical_name_common '[(SIPr)AuCO][SbF6]'
_chemical_name_systematic
;
?
;
_space_group_IT_number 9
_symmetry_cell_setting monoclinic
_symmetry_space_group_name_Hall 'C -2yc'
_symmetry_space_group_name_H-M 'C 1 c 1'
_atom_sites_solution_hydrogens geom
_atom_sites_solution_primary direct
_atom_sites_solution_secondary difmap
_audit_creation_method SHELXL-97
_cell_angle_alpha 90.00
_cell_angle_beta 122.014(1)
_cell_angle_gamma 90.00
_cell_formula_units_Z 4
_cell_length_a 22.123(3)
_cell_length_b 10.7279(14)
_cell_length_c 18.668(3)
_cell_measurement_reflns_used 9908
_cell_measurement_temperature 100(2)
_cell_measurement_theta_max 29.68
_cell_measurement_theta_min 2.19
_cell_volume 3756.7(9)
_computing_cell_refinement 'Bruker SAINT'
_computing_data_collection 'Bruker APEX2'
_computing_data_reduction 'Bruker SAINT'
_computing_molecular_graphics 'Bruker SHELXTL'
_computing_publication_material 'Bruker SHELXTL'
_computing_structure_refinement 'SHELXL-97 (Sheldrick, 2008)'
_computing_structure_solution 'SHELXS-97 (Sheldrick, 2008)'
_diffrn_ambient_temperature 100(2)
_diffrn_measured_fraction_theta_full 0.993
_diffrn_measured_fraction_theta_max 0.993
_diffrn_measurement_device_type 'Bruker APEX-II CCD'
_diffrn_measurement_method '\f and \w scans'
_diffrn_radiation_monochromator graphite
_diffrn_radiation_source 'fine-focus sealed tube'
_diffrn_radiation_type MoK\a
_diffrn_radiation_wavelength 0.71073
_diffrn_reflns_av_R_equivalents 0.0202
_diffrn_reflns_av_sigmaI/netI 0.0582
_diffrn_reflns_limit_h_max 28
_diffrn_reflns_limit_h_min -28
_diffrn_reflns_limit_k_max 13
_diffrn_reflns_limit_k_min -13
_diffrn_reflns_limit_l_max 23
_diffrn_reflns_limit_l_min -23
_diffrn_reflns_number 14835
_diffrn_reflns_theta_full 27.00
_diffrn_reflns_theta_max 27.00
_diffrn_reflns_theta_min 2.17
_exptl_absorpt_coefficient_mu 4.960
_exptl_absorpt_correction_T_max 0.6368
_exptl_absorpt_correction_T_min 0.2298
_exptl_absorpt_correction_type multi-scan
_exptl_absorpt_process_details SADABS
_exptl_crystal_colour Colorless
_exptl_crystal_density_diffrn 1.806
_exptl_crystal_density_method 'not measured'
_exptl_crystal_description Prism
_exptl_crystal_F_000 1984
_exptl_crystal_size_max 0.42
_exptl_crystal_size_mid 0.18
_exptl_crystal_size_min 0.10
_refine_diff_density_max 2.364
_refine_diff_density_min -1.511
_refine_diff_density_rms 0.123
_refine_ls_abs_structure_details 'Flack H D (1983), Acta Cryst. A39, 876-881'
_refine_ls_abs_structure_Flack -0.004(3)
_refine_ls_extinction_method none
_refine_ls_goodness_of_fit_ref 1.048
_refine_ls_hydrogen_treatment constr
_refine_ls_matrix_type full
_refine_ls_number_parameters 414
_refine_ls_number_reflns 7294
_refine_ls_number_restraints 2
_refine_ls_restrained_S_all 1.048
_refine_ls_R_factor_all 0.0282
_refine_ls_R_factor_gt 0.0271
_refine_ls_shift/su_max 0.001
_refine_ls_shift/su_mean 0.000
_refine_ls_structure_factor_coef Fsqd
_refine_ls_weighting_details 'calc w=1/[\s^2^(Fo^2^)+(0.0205P)^2^+0.0000P] where P=(Fo^2^+2Fc^2^)/3'
_refine_ls_weighting_scheme calc
_refine_ls_wR_factor_gt 0.0677
_refine_ls_wR_factor_ref 0.0687
_reflns_number_gt 7068
_reflns_number_total 7294
_reflns_threshold_expression >2sigma(I)
_cod_data_source_file c1cc10622h.txt
_cod_data_source_block dias712_0m
_cod_original_cell_volume 3756.6(9)
_cod_original_sg_symbol_H-M Cc
_cod_database_code 7106227

loop_
_symmetry_equiv_pos_as_xyz
'x, y, z'
'x, -y, z+1/2'
'x+1/2, y+1/2, z'
'x+1/2, -y+1/2, z+1/2'

loop_
_atom_site_label
_atom_site_type_symbol
_atom_site_fract_x
_atom_site_fract_y
_atom_site_fract_z
_atom_site_U_iso_or_equiv
_atom_site_adp_type
_atom_site_occupancy
_atom_site_symmetry_multiplicity
_atom_site_calc_flag
_atom_site_refinement_flags
_atom_site_disorder_assembly
_atom_site_disorder_group
Au Au 0.702623(8) 0.945537(10) 0.602402(8) 0.02142(5) Uani 1 1 d . . .
N1 N 0.7501(2) 0.6852(3) 0.6503(2) 0.0216(7) Uani 1 1 d . . .
N2 N 0.7372(2) 0.7740(3) 0.7462(2) 0.0253(8) Uani 1 1 d . . .
O O 0.6492(2) 1.1756(3) 0.4860(2) 0.0401(9) Uani 1 1 d . . .
C1 C 0.6704(3) 1.0938(5) 0.5288(3) 0.0310(10) Uani 1 1 d . . .
C2 C 0.7326(2) 0.7896(4) 0.6739(3) 0.0225(8) Uani 1 1 d . . .
C3 C 0.7664(3) 0.5813(5) 0.7108(3) 0.0275(10) Uani 1 1 d . . .
H3A H 0.8145 0.5465 0.7321 0.033 Uiso 1 1 calc R . .
H3B H 0.7307 0.5137 0.6845 0.033 Uiso 1 1 calc R . .
C4 C 0.7625(3) 0.6467(4) 0.7821(3) 0.0261(9) Uani 1 1 d . . .
H4A H 0.7282 0.6044 0.7928 0.031 Uiso 1 1 calc R . .
H4B H 0.8098 0.6497 0.8352 0.031 Uiso 1 1 calc R . .
C5 C 0.7523(3) 0.6691(4) 0.5756(3) 0.0238(9) Uani 1 1 d . . .
C6 C 0.6904(2) 0.6293(4) 0.5011(3) 0.0243(9) Uani 1 1 d . . .
C7 C 0.6956(3) 0.6106(4) 0.4298(3) 0.0280(9) Uani 1 1 d . . .
H7 H 0.6553 0.5820 0.3784 0.034 Uiso 1 1 calc R . .
C8 C 0.7592(3) 0.6334(4) 0.4338(3) 0.0318(10) Uani 1 1 d . . .
H8 H 0.7618 0.6200 0.3852 0.038 Uiso 1 1 calc R . .
C9 C 0.8183(3) 0.6753(4) 0.5071(3) 0.0285(10) Uani 1 1 d . . .
H9 H 0.8608 0.6927 0.5079 0.034 Uiso 1 1 calc R . .
C10 C 0.8171(2) 0.6929(4) 0.5805(3) 0.0242(9) Uani 1 1 d . . .
C11 C 0.6203(3) 0.6075(4) 0.4950(3) 0.0272(10) Uani 1 1 d . . .
H11 H 0.6263 0.6330 0.5500 0.033 Uiso 1 1 calc R . .
C12 C 0.5605(3) 0.6877(5) 0.4249(4) 0.0481(15) Uani 1 1 d . . .
H12A H 0.5583 0.6735 0.3717 0.072 Uiso 1 1 calc R . .
H12B H 0.5703 0.7760 0.4404 0.072 Uiso 1 1 calc R . .
H12C H 0.5148 0.6648 0.4180 0.072 Uiso 1 1 calc R . .
C13 C 0.6003(3) 0.4694(5) 0.4814(4) 0.0374(12) Uani 1 1 d . . .
H13A H 0.6384 0.4206 0.5279 0.056 Uiso 1 1 calc R . .
H13B H 0.5941 0.4420 0.4278 0.056 Uiso 1 1 calc R . .
H13C H 0.5557 0.4570 0.4798 0.056 Uiso 1 1 calc R . .
C14 C 0.8836(3) 0.7387(4) 0.6617(3) 0.0293(10) Uani 1 1 d . . .
H14 H 0.8735 0.7371 0.7079 0.035 Uiso 1 1 calc R . .
C15 C 0.9002(3) 0.8740(5) 0.6504(4) 0.0411(12) Uani 1 1 d . . .
H15A H 0.9056 0.8789 0.6017 0.062 Uiso 1 1 calc R . .
H15B H 0.9445 0.9009 0.7014 0.062 Uiso 1 1 calc R . .
H15C H 0.8610 0.9283 0.6410 0.062 Uiso 1 1 calc R . .
C16 C 0.9474(3) 0.6541(5) 0.6871(3) 0.0371(11) Uani 1 1 d . . .
H16A H 0.9561 0.6501 0.6408 0.056 Uiso 1 1 calc R . .
H16B H 0.9373 0.5702 0.6989 0.056 Uiso 1 1 calc R . .
H16C H 0.9896 0.6876 0.7377 0.056 Uiso 1 1 calc R . .
C17 C 0.7205(2) 0.8676(4) 0.7891(3) 0.0232(8) Uani 1 1 d . . .
C18 C 0.6515(2) 0.8685(4) 0.7752(3) 0.0252(9) Uani 1 1 d . . .
C19 C 0.6360(4) 0.9620(5) 0.8148(4) 0.0281(12) Uani 1 1 d . . .
H19 H 0.5899 0.9654 0.8068 0.034 Uiso 1 1 calc R . .
C20 C 0.6863(3) 1.0496(4) 0.8655(4) 0.0331(12) Uani 1 1 d . . .
H20 H 0.6741 1.1135 0.8908 0.040 Uiso 1 1 calc R . .
C21 C 0.7545(4) 1.0453(4) 0.8797(4) 0.0327(14) Uani 1 1 d . . .
H21 H 0.7887 1.1060 0.9151 0.039 Uiso 1 1 calc R . .
C22 C 0.7735(3) 0.9522(4) 0.8423(4) 0.0272(10) Uani 1 1 d . . .
C23 C 0.5952(3) 0.7710(4) 0.7198(3) 0.0296(10) Uani 1 1 d . . .
H23 H 0.6175 0.7108 0.6997 0.036 Uiso 1 1 calc R . .
C24 C 0.5317(4) 0.8304(6) 0.6427(4) 0.0565(17) Uani 1 1 d . . .
H24A H 0.5478 0.8726 0.6092 0.085 Uiso 1 1 calc R . .
H24B H 0.5094 0.8911 0.6609 0.085 Uiso 1 1 calc R . .
H24C H 0.4970 0.7657 0.6083 0.085 Uiso 1 1 calc R . .
C25 C 0.5723(4) 0.6980(5) 0.7723(4) 0.0451(14) Uani 1 1 d . . .
H25A H 0.5477 0.7541 0.7901 0.068 Uiso 1 1 calc R . .
H25B H 0.6145 0.6629 0.8223 0.068 Uiso 1 1 calc R . .
H25C H 0.5401 0.6303 0.7381 0.068 Uiso 1 1 calc R . .
C26 C 0.8497(3) 0.9471(4) 0.8607(4) 0.0333(12) Uani 1 1 d . . .
H26 H 0.8569 0.8639 0.8421 0.040 Uiso 1 1 calc R . .
C27 C 0.8615(4) 1.0472(5) 0.8118(4) 0.0417(14) Uani 1 1 d . . .
H27A H 0.8513 1.1292 0.8261 0.063 Uiso 1 1 calc R . .
H27B H 0.8298 1.0323 0.7511 0.063 Uiso 1 1 calc R . .
H27C H 0.9112 1.0447 0.8268 0.063 Uiso 1 1 calc R . .
C28 C 0.9048(4) 0.9609(7) 0.9558(5) 0.0548(17) Uani 1 1 d . . .
H28A H 0.8961 0.8972 0.9869 0.082 Uiso 1 1 calc R . .
H28B H 0.9004 1.0439 0.9746 0.082 Uiso 1 1 calc R . .
H28C H 0.9529 0.9505 0.9665 0.082 Uiso 1 1 calc R . .
Sb Sb 0.951245(17) 0.56511(3) 0.42029(2) 0.03111(9) Uani 1 1 d . . .
F1 F 0.85888(15) 0.6220(3) 0.34368(18) 0.0343(6) Uani 1 1 d . . .
F2 F 0.9868(2) 0.6553(5) 0.3658(2) 0.0697(13) Uani 1 1 d . . .
F3 F 0.9365(3) 0.4260(4) 0.3532(3) 0.0678(13) Uani 1 1 d . . .
F4 F 0.91543(18) 0.4756(3) 0.4766(2) 0.0452(8) Uani 1 1 d . . .
F5 F 0.9664(2) 0.7028(4) 0.4911(2) 0.0610(10) Uani 1 1 d . . .
F6 F 1.04396(19) 0.5113(5) 0.4998(3) 0.0692(12) Uani 1 1 d . . .
C29 C 0.3293(3) 0.1362(5) 0.0651(3) 0.0359(11) Uani 1 1 d . . .
H29A H 0.3734 0.1054 0.0696 0.043 Uiso 1 1 calc R . .
H29B H 0.2981 0.0634 0.0545 0.043 Uiso 1 1 calc R . .
Cl1 Cl 0.28610(12) 0.23777(17) -0.02026(12) 0.0660(5) Uani 1 1 d . . .
Cl2 Cl 0.35143(11) 0.20502(19) 0.16093(10) 0.0637(4) Uani 1 1 d . . .
C30 C 0.6108(3) 0.2591(5) 0.6736(4) 0.0420(12) Uani 1 1 d . . .
H30A H 0.6048 0.2034 0.7116 0.050 Uiso 1 1 calc R . .
H30B H 0.5782 0.2302 0.6148 0.050 Uiso 1 1 calc R . .
Cl3 Cl 0.69918(7) 0.25035(11) 0.69856(8) 0.0370(3) Uani 1 1 d . . .
Cl4 Cl 0.58829(8) 0.41448(15) 0.68410(10) 0.0452(3) Uani 1 1 d . . .

loop_
_atom_site_aniso_label
_atom_site_aniso_U_11
_atom_site_aniso_U_22
_atom_site_aniso_U_33
_atom_site_aniso_U_23
_atom_site_aniso_U_13
_atom_site_aniso_U_12
Au 0.02914(9) 0.01315(7) 0.02437(8) 0.00228(7) 0.01581(7) 0.00261(7)
N1 0.0303(19) 0.0140(15) 0.0255(18) -0.0002(13) 0.0183(16) 0.0027(13)
N2 0.041(2) 0.0155(16) 0.0264(18) 0.0034(14) 0.0227(17) 0.0082(15)
O 0.060(2) 0.0187(16) 0.041(2) 0.0104(14) 0.0261(19) 0.0048(15)
C1 0.042(3) 0.022(2) 0.036(3) -0.002(2) 0.025(2) 0.001(2)
C2 0.026(2) 0.0180(19) 0.026(2) 0.0019(16) 0.0155(19) 0.0044(16)
C3 0.046(3) 0.0171(18) 0.027(2) 0.0012(18) 0.024(2) 0.001(2)
C4 0.037(3) 0.0174(19) 0.029(2) 0.0037(16) 0.020(2) 0.0055(17)
C5 0.037(2) 0.0127(17) 0.026(2) 0.0037(15) 0.0197(19) 0.0065(16)
C6 0.034(2) 0.0124(17) 0.029(2) 0.0009(15) 0.0185(19) 0.0063(16)
C7 0.042(3) 0.016(2) 0.022(2) 0.0012(16) 0.015(2) 0.0043(17)
C8 0.051(3) 0.021(2) 0.032(2) 0.0027(18) 0.029(2) 0.0054(19)
C9 0.043(3) 0.015(2) 0.037(3) 0.0025(17) 0.028(2) 0.0034(17)
C10 0.035(2) 0.0137(18) 0.028(2) 0.0008(15) 0.020(2) 0.0019(16)
C11 0.032(3) 0.018(2) 0.032(2) -0.0040(18) 0.018(2) -0.0007(18)
C12 0.034(3) 0.036(3) 0.069(4) 0.018(3) 0.023(3) 0.010(2)
C13 0.048(3) 0.023(2) 0.048(3) 0.001(2) 0.030(3) -0.001(2)
C14 0.037(3) 0.025(2) 0.032(2) -0.0036(18) 0.023(2) -0.0033(18)
C15 0.046(3) 0.026(2) 0.051(3) -0.003(2) 0.025(3) -0.007(2)
C16 0.039(3) 0.033(3) 0.038(3) -0.002(2) 0.020(2) -0.001(2)
C17 0.038(2) 0.0146(18) 0.0207(19) 0.0019(15) 0.0178(19) 0.0064(16)
C18 0.035(3) 0.0191(19) 0.023(2) 0.0036(16) 0.0166(19) 0.0074(17)
C19 0.039(3) 0.024(2) 0.030(3) 0.0052(19) 0.024(3) 0.009(2)
C20 0.052(4) 0.018(2) 0.039(3) -0.0008(16) 0.031(3) 0.0078(18)
C21 0.041(4) 0.020(3) 0.037(3) -0.0032(18) 0.021(3) 0.0030(18)
C22 0.037(3) 0.018(2) 0.033(3) 0.0026(16) 0.023(2) 0.0051(16)
C23 0.034(3) 0.027(2) 0.033(2) 0.0027(19) 0.021(2) 0.0042(19)
C24 0.043(3) 0.048(3) 0.047(4) 0.004(3) 0.003(3) 0.002(3)
C25 0.067(4) 0.031(3) 0.052(4) -0.007(2) 0.041(3) -0.011(3)
C26 0.033(3) 0.026(3) 0.042(3) -0.0041(17) 0.021(3) 0.0021(17)
C27 0.040(4) 0.043(3) 0.045(3) -0.005(2) 0.024(3) -0.009(2)
C28 0.039(4) 0.075(5) 0.047(4) 0.007(3) 0.021(3) 0.005(3)
Sb 0.02261(18) 0.0416(2) 0.02532(17) 0.00438(12) 0.01011(15) 0.00055(12)
F1 0.0303(15) 0.0348(15) 0.0313(14) 0.0025(12) 0.0119(12) 0.0052(11)
F2 0.041(2) 0.115(4) 0.056(2) 0.038(2) 0.0278(18) -0.001(2)
F3 0.066(3) 0.065(3) 0.070(3) -0.014(2) 0.034(2) 0.026(2)
F4 0.0380(18) 0.0489(17) 0.0508(19) 0.0143(16) 0.0250(16) 0.0002(15)
F5 0.065(2) 0.061(2) 0.044(2) -0.0180(17) 0.0196(18) -0.0263(19)
F6 0.0263(18) 0.110(3) 0.057(2) 0.040(3) 0.0124(17) 0.011(2)
C29 0.045(3) 0.026(2) 0.036(3) 0.003(2) 0.021(2) 0.002(2)
Cl1 0.0991(14) 0.0632(10) 0.0527(9) 0.0318(8) 0.0517(10) 0.0473(10)
Cl2 0.0767(12) 0.0776(12) 0.0392(8) -0.0163(8) 0.0323(8) -0.0079(9)
C30 0.043(3) 0.031(3) 0.049(3) -0.009(2) 0.022(3) -0.010(2)
Cl3 0.0389(7) 0.0274(5) 0.0425(7) -0.0014(5) 0.0201(6) 0.0021(5)
Cl4 0.0447(8) 0.0417(7) 0.0503(8) -0.0047(6) 0.0259(7) 0.0071(6)

loop_
_atom_type_symbol
_atom_type_description
_atom_type_scat_dispersion_real
_atom_type_scat_dispersion_imag
_atom_type_scat_source
C C 0.0033 0.0016 'International Tables Vol C Tables 4.2.6.8 and 6.1.1.4'
H H 0.0000 0.0000 'International Tables Vol C Tables 4.2.6.8 and 6.1.1.4'
O O 0.0106 0.0060 'International Tables Vol C Tables 4.2.6.8 and 6.1.1.4'
Au Au -2.0133 8.8022 'International Tables Vol C Tables 4.2.6.8 and 6.1.1.4'
Sb Sb -0.5866 1.5461 'International Tables Vol C Tables 4.2.6.8 and 6.1.1.4'
F F 0.0171 0.0103 'International Tables Vol C Tables 4.2.6.8 and 6.1.1.4'
N N 0.0061 0.0033 'International Tables Vol C Tables 4.2.6.8 and 6.1.1.4'
Cl Cl 0.1484 0.1585 'International Tables Vol C Tables 4.2.6.8 and 6.1.1.4'

loop_
_geom_angle_atom_site_label_1
_geom_angle_atom_site_label_2
_geom_angle_atom_site_label_3
_geom_angle
_geom_angle_site_symmetry_1
_geom_angle_site_symmetry_3
_geom_angle_publ_flag
C1 Au C2 177.7(2) . . ?
C2 N1 C5 126.0(4) . . ?
C2 N1 C3 112.0(4) . . ?
C5 N1 C3 121.9(3) . . ?
C2 N2 C17 125.2(4) . . ?
C2 N2 C4 112.7(3) . . ?
C17 N2 C4 122.1(3) . . ?
O C1 Au 177.0(5) . . ?
N2 C2 N1 110.8(4) . . ?
N2 C2 Au 127.3(3) . . ?
N1 C2 Au 121.9(3) . . ?
N1 C3 C4 102.2(3) . . ?
N1 C3 H3A 111.3 . . ?
C4 C3 H3A 111.3 . . ?
N1 C3 H3B 111.3 . . ?
C4 C3 H3B 111.3 . . ?
H3A C3 H3B 109.2 . . ?
N2 C4 C3 101.9(3) . . ?
N2 C4 H4A 111.4 . . ?
C3 C4 H4A 111.4 . . ?
N2 C4 H4B 111.4 . . ?
C3 C4 H4B 111.4 . . ?
H4A C4 H4B 109.2 . . ?
C6 C5 C10 122.8(4) . . ?
C6 C5 N1 118.9(4) . . ?
C10 C5 N1 118.3(4) . . ?
C5 C6 C7 117.0(4) . . ?
C5 C6 C11 122.9(4) . . ?
C7 C6 C11 120.0(4) . . ?
C8 C7 C6 120.7(4) . . ?
C8 C7 H7 119.6 . . ?
C6 C7 H7 119.6 . . ?
C9 C8 C7 120.9(4) . . ?
C9 C8 H8 119.6 . . ?
C7 C8 H8 119.6 . . ?
C8 C9 C10 121.2(5) . . ?
C8 C9 H9 119.4 . . ?
C10 C9 H9 119.4 . . ?
C9 C10 C5 117.4(4) . . ?
C9 C10 C14 120.5(4) . . ?
C5 C10 C14 122.1(4) . . ?
C6 C11 C13 110.9(4) . . ?
C6 C11 C12 111.2(4) . . ?
C13 C11 C12 111.0(4) . . ?
C6 C11 H11 107.9 . . ?
C13 C11 H11 107.9 . . ?
C12 C11 H11 107.9 . . ?
C11 C12 H12A 109.5 . . ?
C11 C12 H12B 109.5 . . ?
H12A C12 H12B 109.5 . . ?
C11 C12 H12C 109.5 . . ?
H12A C12 H12C 109.5 . . ?
H12B C12 H12C 109.5 . . ?
C11 C13 H13A 109.5 . . ?
C11 C13 H13B 109.5 . . ?
H13A C13 H13B 109.5 . . ?
C11 C13 H13C 109.5 . . ?
H13A C13 H13C 109.5 . . ?
H13B C13 H13C 109.5 . . ?
C16 C14 C10 111.2(4) . . ?
C16 C14 C15 110.8(4) . . ?
C10 C14 C15 110.0(4) . . ?
C16 C14 H14 108.3 . . ?
C10 C14 H14 108.3 . . ?
C15 C14 H14 108.3 . . ?
C14 C15 H15A 109.5 . . ?
C14 C15 H15B 109.5 . . ?
H15A C15 H15B 109.5 . . ?
C14 C15 H15C 109.5 . . ?
H15A C15 H15C 109.5 . . ?
H15B C15 H15C 109.5 . . ?
C14 C16 H16A 109.5 . . ?
C14 C16 H16B 109.5 . . ?
H16A C16 H16B 109.5 . . ?
C14 C16 H16C 109.5 . . ?
H16A C16 H16C 109.5 . . ?
H16B C16 H16C 109.5 . . ?
C22 C17 C18 123.2(4) . . ?
C22 C17 N2 118.6(4) . . ?
C18 C17 N2 118.2(4) . . ?
C19 C18 C17 117.1(5) . . ?
C19 C18 C23 120.6(5) . . ?
C17 C18 C23 122.3(4) . . ?
C20 C19 C18 121.3(6) . . ?
C20 C19 H19 119.3 . . ?
C18 C19 H19 119.3 . . ?
C19 C20 C21 120.6(5) . . ?
C19 C20 H20 119.7 . . ?
C21 C20 H20 119.7 . . ?
C20 C21 C22 120.7(5) . . ?
C20 C21 H21 119.7 . . ?
C22 C21 H21 119.7 . . ?
C17 C22 C21 117.1(5) . . ?
C17 C22 C26 123.1(4) . . ?
C21 C22 C26 119.9(5) . . ?
C24 C23 C18 111.4(4) . . ?
C24 C23 C25 111.5(5) . . ?
C18 C23 C25 110.1(4) . . ?
C24 C23 H23 107.9 . . ?
C18 C23 H23 107.9 . . ?
C25 C23 H23 107.9 . . ?
C23 C24 H24A 109.5 . . ?
C23 C24 H24B 109.5 . . ?
H24A C24 H24B 109.5 . . ?
C23 C24 H24C 109.5 . . ?
H24A C24 H24C 109.5 . . ?
H24B C24 H24C 109.5 . . ?
C23 C25 H25A 109.5 . . ?
C23 C25 H25B 109.5 . . ?
H25A C25 H25B 109.5 . . ?
C23 C25 H25C 109.5 . . ?
H25A C25 H25C 109.5 . . ?
H25B C25 H25C 109.5 . . ?
C27 C26 C22 111.1(5) . . ?
C27 C26 C28 110.0(5) . . ?
C22 C26 C28 111.0(5) . . ?
C27 C26 H26 108.2 . . ?
C22 C26 H26 108.2 . . ?
C28 C26 H26 108.2 . . ?
C26 C27 H27A 109.5 . . ?
C26 C27 H27B 109.5 . . ?
H27A C27 H27B 109.5 . . ?
C26 C27 H27C 109.5 . . ?
H27A C27 H27C 109.5 . . ?
H27B C27 H27C 109.5 . . ?
C26 C28 H28A 109.5 . . ?
C26 C28 H28B 109.5 . . ?
H28A C28 H28B 109.5 . . ?
C26 C28 H28C 109.5 . . ?
H28A C28 H28C 109.5 . . ?
H28B C28 H28C 109.5 . . ?
F2 Sb F3 91.3(2) . . ?
F2 Sb F1 91.12(15) . . ?
F3 Sb F1 90.94(17) . . ?
F2 Sb F6 89.49(17) . . ?
F3 Sb F6 90.8(2) . . ?
F1 Sb F6 178.2(2) . . ?
F2 Sb F4 179.2(2) . . ?
F3 Sb F4 89.5(2) . . ?
F1 Sb F4 88.89(14) . . ?
F6 Sb F4 90.48(16) . . ?
F2 Sb F5 90.3(2) . . ?
F3 Sb F5 178.2(2) . . ?
F1 Sb F5 89.82(16) . . ?
F6 Sb F5 88.4(2) . . ?
F4 Sb F5 88.85(18) . . ?
Cl1 C29 Cl2 113.1(3) . . ?
Cl1 C29 H29A 109.0 . . ?
Cl2 C29 H29A 109.0 . . ?
Cl1 C29 H29B 109.0 . . ?
Cl2 C29 H29B 109.0 . . ?
H29A C29 H29B 107.8 . . ?
Cl3 C30 Cl4 111.0(3) . . ?
Cl3 C30 H30A 109.4 . . ?
Cl4 C30 H30A 109.4 . . ?
Cl3 C30 H30B 109.4 . . ?
Cl4 C30 H30B 109.4 . . ?
H30A C30 H30B 108.0 . . ?

loop_
_geom_bond_atom_site_label_1
_geom_bond_atom_site_label_2
_geom_bond_distance
_geom_bond_site_symmetry_2
_geom_bond_publ_flag
Au C1 1.971(5) . ?
Au C2 2.020(4) . ?
N1 C2 1.334(5) . ?
N1 C5 1.430(6) . ?
N1 C3 1.488(6) . ?
N2 C2 1.310(6) . ?
N2 C17 1.450(5) . ?
N2 C4 1.493(5) . ?
O C1 1.110(6) . ?
C3 C4 1.548(6) . ?
C3 H3A 0.9900 . ?
C3 H3B 0.9900 . ?
C4 H4A 0.9900 . ?
C4 H4B 0.9900 . ?
C5 C6 1.404(6) . ?
C5 C10 1.411(7) . ?
C6 C7 1.411(6) . ?
C6 C11 1.513(7) . ?
C7 C8 1.389(7) . ?
C7 H7 0.9500 . ?
C8 C9 1.374(7) . ?
C8 H8 0.9500 . ?
C9 C10 1.397(6) . ?
C9 H9 0.9500 . ?
C10 C14 1.529(7) . ?
C11 C13 1.528(7) . ?
C11 C12 1.539(7) . ?
C11 H11 1.0000 . ?
C12 H12A 0.9800 . ?
C12 H12B 0.9800 . ?
C12 H12C 0.9800 . ?
C13 H13A 0.9800 . ?
C13 H13B 0.9800 . ?
C13 H13C 0.9800 . ?
C14 C16 1.527(7) . ?
C14 C15 1.538(7) . ?
C14 H14 1.0000 . ?
C15 H15A 0.9800 . ?
C15 H15B 0.9800 . ?
C15 H15C 0.9800 . ?
C16 H16A 0.9800 . ?
C16 H16B 0.9800 . ?
C16 H16C 0.9800 . ?
C17 C22 1.397(7) . ?
C17 C18 1.405(7) . ?
C18 C19 1.393(7) . ?
C18 C23 1.533(7) . ?
C19 C20 1.378(8) . ?
C19 H19 0.9500 . ?
C20 C21 1.389(9) . ?
C20 H20 0.9500 . ?
C21 C22 1.405(7) . ?
C21 H21 0.9500 . ?
C22 C26 1.532(8) . ?
C23 C24 1.518(7) . ?
C23 C25 1.535(7) . ?
C23 H23 1.0000 . ?
C24 H24A 0.9800 . ?
C24 H24B 0.9800 . ?
C24 H24C 0.9800 . ?
C25 H25A 0.9800 . ?
C25 H25B 0.9800 . ?
C25 H25C 0.9800 . ?
C26 C27 1.519(8) . ?
C26 C28 1.538(9) . ?
C26 H26 1.0000 . ?
C27 H27A 0.9800 . ?
C27 H27B 0.9800 . ?
C27 H27C 0.9800 . ?
C28 H28A 0.9800 . ?
C28 H28B 0.9800 . ?
C28 H28C 0.9800 . ?
Sb F2 1.855(3) . ?
Sb F3 1.862(4) . ?
Sb F1 1.869(3) . ?
Sb F6 1.875(4) . ?
Sb F4 1.881(3) . ?
Sb F5 1.889(4) . ?
C29 Cl1 1.739(5) . ?
C29 Cl2 1.749(6) . ?
C29 H29A 0.9900 . ?
C29 H29B 0.9900 . ?
C30 Cl3 1.755(6) . ?
C30 Cl4 1.781(6) . ?
C30 H30A 0.9900 . ?
C30 H30B 0.9900 . ?
